data_4088433
loop_
_publ_author_name
'Dai, Huimin'
'Liu, Guifeng'
'Zhang, Xiaolei'
'Yan, Hong'
'Lu, Changsheng'

_publ_section_title
;
 Pyrrolylmethyl Functionalized o-Carborane Derivatives
;
_journal_issue 10
_journal_name_full Organometallics
_journal_page_first 1488
_journal_paper_doi 10.1021/acs.organomet.6b00082
_journal_volume 35
_journal_year 2016
_chemical_formula_sum 'C27 H38 B10 Cl0 Co N O4 S2'
_chemical_formula_weight 671.73
_space_group_IT_number 2
_space_group_name_Hall '-P 1'
_space_group_name_H-M_alt 'P -1'
_symmetry_cell_setting triclinic
_symmetry_space_group_name_H-M 'P -1'
_atom_sites_solution_hydrogens geom
_atom_sites_solution_primary direct
_atom_sites_solution_secondary difmap
_audit_creation_method SHELXL-97
_cell_angle_alpha 94.746(2)
_cell_angle_beta 103.907(2)
_cell_angle_gamma 92.549(2)
_cell_formula_units_Z 2
_cell_length_a 8.7697(14)
_cell_length_b 13.030(2)
_cell_length_c 15.463(3)
_cell_measurement_reflns_used 3605
_cell_measurement_temperature 273(2)
_cell_measurement_theta_max 27.53
_cell_measurement_theta_min 2.40
_cell_volume 1705.5(5)
_computing_cell_refinement 'Bruker SMART'
_computing_data_collection 'Bruker SMART'
_computing_data_reduction 'Bruker SAINT'
_computing_molecular_graphics 'Bruker SHELXTL'
_computing_publication_material 'Bruker SHELXTL'
_computing_structure_refinement 'SHELXL-97 (Sheldrick, 1997)'
_computing_structure_solution 'SHELXS-97 (Sheldrick, 1990)'
_diffrn_ambient_temperature 273(2)
_diffrn_measured_fraction_theta_full 0.986
_diffrn_measured_fraction_theta_max 0.986
_diffrn_measurement_device_type 'CCD area detector'
_diffrn_measurement_method 'phi and omega scans'
_diffrn_radiation_monochromator graphite
_diffrn_radiation_source 'fine-focus sealed tube'
_diffrn_radiation_type MoK\a
_diffrn_radiation_wavelength 0.71073
_diffrn_reflns_av_R_equivalents 0.0862
_diffrn_reflns_av_sigmaI/netI 0.0779
_diffrn_reflns_limit_h_max 10
_diffrn_reflns_limit_h_min -9
_diffrn_reflns_limit_k_max 15
_diffrn_reflns_limit_k_min -15
_diffrn_reflns_limit_l_max 14
_diffrn_reflns_limit_l_min -18
_diffrn_reflns_number 8666
_diffrn_reflns_theta_full 25.01
_diffrn_reflns_theta_max 25.01
_diffrn_reflns_theta_min 1.98
_exptl_absorpt_coefficient_mu 0.659
_exptl_absorpt_correction_T_max 0.8685
_exptl_absorpt_correction_T_min 0.8369
_exptl_absorpt_correction_type multi-scan
_exptl_absorpt_process_details sadabs
_exptl_crystal_colour
;
;
_exptl_crystal_density_diffrn 1.308
_exptl_crystal_density_method 'not measured'
_exptl_crystal_description block
_exptl_crystal_F_000 696
_exptl_crystal_size_max 0.28
_exptl_crystal_size_mid 0.25
_exptl_crystal_size_min 0.22
_platon_squeeze_details
;
;
_refine_diff_density_max 0.478
_refine_diff_density_min -0.565
_refine_diff_density_rms 0.067
_refine_ls_extinction_method none
_refine_ls_goodness_of_fit_ref 0.982
_refine_ls_hydrogen_treatment mixed
_refine_ls_matrix_type full
_refine_ls_number_parameters 407
_refine_ls_number_reflns 5947
_refine_ls_number_restraints 1
_refine_ls_restrained_S_all 0.987
_refine_ls_R_factor_all 0.0593
_refine_ls_R_factor_gt 0.0487
_refine_ls_shift/su_max 0.001
_refine_ls_shift/su_mean 0.000
_refine_ls_structure_factor_coef Fsqd
_refine_ls_weighting_details 'calc w=1/[\s^2^(Fo^2^)+(0.0781P)^2^+0.0000P] where P=(Fo^2^+2Fc^2^)/3'
_refine_ls_weighting_scheme calc
_refine_ls_wR_factor_gt 0.1304
_refine_ls_wR_factor_ref 0.1395
_reflns_number_gt 4714
_reflns_number_total 5947
_reflns_threshold_expression >2sigma(I)
_cod_data_source_file om6b00082_si_002.cif
_cod_data_source_block 5a
_cod_depositor_comments
;
The following automatic conversions were performed:

data item '_symmetry_cell_setting' value 'Triclinic' was changed to
'triclinic' in accordance with the
/home/saulius/struct/COD-crude-data/automatic-downloads/DataCite-retrospective/ACS/depositions/lib/dictionaries/cif_core.dic
dictionary named 'cif_core.dic' version 2.4.2 last updated on
2011-04-26.

Automatic conversion script
Id: cif_fix_values 6909 2019-04-08 15:41:33Z antanas 
;
_cod_original_sg_symbol_H-M 'P-1   '
_cod_database_code 4088433

loop_
_symmetry_equiv_pos_as_xyz
'x, y, z'
'-x, -y, -z'

loop_
_atom_site_label
_atom_site_type_symbol
_atom_site_fract_x
_atom_site_fract_y
_atom_site_fract_z
_atom_site_U_iso_or_equiv
_atom_site_adp_type
_atom_site_occupancy
_atom_site_symmetry_multiplicity
_atom_site_calc_flag
_atom_site_refinement_flags
B3 B 0.5916(4) 0.2953(2) 0.7308(2) 0.0324(7) Uani 1 1 d .
B4 B 0.3848(4) 0.3126(3) 0.6922(2) 0.0387(7) Uani 1 1 d .
H4 H 0.3370 0.3887 0.6990 0.046 Uiso 1 1 calc R
B5 B 0.3103(4) 0.2242(3) 0.5967(2) 0.0441(8) Uani 1 1 d .
H5A H 0.2145 0.2413 0.5404 0.053 Uiso 1 1 d R
B6 B 0.4699(4) 0.1515(3) 0.5803(2) 0.0435(8) Uani 1 1 d .
H6 H 0.4817 0.1244 0.5130 0.052 Uiso 1 1 calc R
B7 B 0.6055(4) 0.1687(2) 0.7707(2) 0.0399(7) Uani 1 1 d .
H7 H 0.7004 0.1520 0.8276 0.048 Uiso 1 1 calc R
B8 B 0.4501(4) 0.2446(3) 0.7861(2) 0.0420(8) Uani 1 1 d .
H8 H 0.4456 0.2767 0.8534 0.050 Uiso 1 1 calc R
B9 B 0.2782(4) 0.1998(3) 0.7029(3) 0.0473(9) Uani 1 1 d .
H9 H 0.1607 0.2012 0.7163 0.057 Uiso 1 1 calc R
B10 B 0.3294(5) 0.0989(3) 0.6311(3) 0.0501(9) Uani 1 1 d .
H10 H 0.2453 0.0348 0.5964 0.060 Uiso 1 1 calc R
B11 B 0.5298(4) 0.0787(3) 0.6745(2) 0.0458(8) Uani 1 1 d .
H11 H 0.5755 0.0019 0.6683 0.055 Uiso 1 1 calc R
B12 B 0.4118(5) 0.1103(3) 0.7500(3) 0.0492(9) Uani 1 1 d .
H12A H 0.3802 0.0541 0.7932 0.059 Uiso 1 1 calc R
C1 C 0.4944(3) 0.2814(2) 0.61889(18) 0.0349(6) Uani 1 1 d .
C2 C 0.6302(3) 0.1878(2) 0.66798(18) 0.0362(6) Uani 1 1 d .
C3 C 0.7271(3) 0.3831(2) 0.76145(17) 0.0333(6) Uani 1 1 d .
H3 H 0.8262 0.3580 0.7942 0.040 Uiso 1 1 d R
C4 C 0.7157(3) 0.4896(2) 0.78288(18) 0.0362(6) Uani 1 1 d .
C5 C 0.6010(3) 0.5399(2) 0.72265(19) 0.0373(6) Uani 1 1 d .
H5 H 0.4972 0.5024 0.7076 0.045 Uiso 1 1 calc R
C6 C 0.5907(4) 0.6536(2) 0.7251(2) 0.0453(7) Uani 1 1 d .
C7 C 0.4149(5) 0.7814(2) 0.6761(3) 0.0671(10) Uani 1 1 d .
H7A H 0.4807 0.8118 0.6415 0.080 Uiso 1 1 calc R
H7B H 0.4384 0.8191 0.7350 0.080 Uiso 1 1 calc R
C8 C 0.2473(6) 0.7861(3) 0.6312(3) 0.0892(14) Uani 1 1 d .
H8A H 0.2252 0.7478 0.5733 0.134 Uiso 1 1 calc R
H8B H 0.2242 0.8568 0.6244 0.134 Uiso 1 1 calc R
H8C H 0.1834 0.7570 0.6666 0.134 Uiso 1 1 calc R
C9 C 0.8313(4) 0.5461(2) 0.8654(2) 0.0452(7) Uani 1 1 d .
H9A H 0.9229 0.5064 0.8825 0.054 Uiso 1 1 calc R
H9B H 0.8661 0.6128 0.8508 0.054 Uiso 1 1 calc R
C10 C 0.7162(5) 0.6645(3) 0.9648(2) 0.0631(10) Uani 1 1 d .
H10A H 0.6139 0.6599 0.9784 0.076 Uiso 1 1 calc R
H10B H 0.7069 0.7039 0.9134 0.076 Uiso 1 1 calc R
C11 C 0.8296(4) 0.7209(3) 1.0415(2) 0.0548(8) Uani 1 1 d .
C12 C 0.9136(5) 0.7686(3) 1.1033(3) 0.0661(10) Uani 1 1 d .
H12 H 0.9805 0.8065 1.1524 0.079 Uiso 1 1 calc R
C13 C 0.7517(4) 0.4856(3) 0.9981(2) 0.0469(8) Uani 1 1 d .
C14 C 0.6926(4) 0.5051(3) 1.0743(2) 0.0592(9) Uani 1 1 d .
H14 H 0.6600 0.5702 1.0875 0.071 Uiso 1 1 calc R
C15 C 0.6826(4) 0.4287(4) 1.1298(3) 0.0711(11) Uani 1 1 d .
H15 H 0.6422 0.4432 1.1795 0.085 Uiso 1 1 calc R
C16 C 0.7306(5) 0.3323(4) 1.1135(3) 0.0722(11) Uani 1 1 d .
H16 H 0.7226 0.2811 1.1511 0.087 Uiso 1 1 calc R
C17 C 0.7913(5) 0.3128(3) 1.0398(2) 0.0659(10) Uani 1 1 d .
H17 H 0.8255 0.2477 1.0280 0.079 Uiso 1 1 calc R
C18 C 0.8025(4) 0.3877(3) 0.9829(2) 0.0534(8) Uani 1 1 d .
H18 H 0.8446 0.3724 0.9339 0.064 Uiso 1 1 calc R
C19 C 0.8399(4) 0.0744(3) 0.5939(2) 0.0577(9) Uani 1 1 d .
H19A H 0.7397 0.0529 0.5523 0.069 Uiso 1 1 calc R
H19B H 0.9163 0.0835 0.5586 0.069 Uiso 1 1 calc R
C20 C 0.8878(5) -0.0131(3) 0.6497(3) 0.0753(12) Uani 1 1 d .
C21 C 0.9768(8) -0.0735(4) 0.7882(4) 0.120(2) Uani 1 1 d D
H21A H 0.9233 -0.1381 0.7581 0.144 Uiso 1 1 calc R
H21B H 1.0893 -0.0789 0.7967 0.144 Uiso 1 1 calc R
C22 C 0.9395(11) -0.0528(5) 0.8730(5) 0.192(4) Uani 1 1 d D
H22A H 1.0209 -0.0068 0.9116 0.211 Uiso 1 1 d R
H22B H 0.9321 -0.1161 0.8998 0.211 Uiso 1 1 d R
H22C H 0.8408 -0.0212 0.8644 0.211 Uiso 1 1 d R
C23 C 0.8283(4) 0.5178(3) 0.5510(3) 0.0655(10) Uani 1 1 d .
H23 H 0.7617 0.5178 0.4903 0.079 Uiso 1 1 calc R
C24 C 0.8563(5) 0.5982(3) 0.6153(3) 0.0653(10) Uani 1 1 d .
H24 H 0.8119 0.6657 0.6094 0.078 Uiso 1 1 calc R
C25 C 0.9578(4) 0.5682(3) 0.6916(3) 0.0648(10) Uani 1 1 d .
H25 H 0.9981 0.6113 0.7483 0.078 Uiso 1 1 calc R
C26 C 0.9973(4) 0.4691(3) 0.6724(3) 0.0675(11) Uani 1 1 d .
H26 H 1.0700 0.4293 0.7130 0.081 Uiso 1 1 calc R
C27 C 0.9171(4) 0.4359(3) 0.5844(3) 0.0658(10) Uani 1 1 d .
H27 H 0.9241 0.3694 0.5516 0.079 Uiso 1 1 calc R
Co1 Co 0.75605(4) 0.47069(3) 0.65890(2) 0.03702(15) Uani 1 1 d .
N1 N 0.7574(3) 0.5608(2) 0.94066(17) 0.0533(7) Uani 1 1 d .
O1 O 0.6933(3) 0.71924(17) 0.75703(18) 0.0681(7) Uani 1 1 d .
O2 O 0.4445(3) 0.67362(15) 0.68360(15) 0.0500(5) Uani 1 1 d .
O3 O 0.8949(6) -0.0962(3) 0.6151(3) 0.169(2) Uani 1 1 d .
O4 O 0.9259(4) 0.01072(19) 0.73508(19) 0.0759(8) Uani 1 1 d .
S1 S 0.56198(9) 0.37150(6) 0.55663(5) 0.0402(2) Uani 1 1 d .
S2 S 0.82022(9) 0.19828(6) 0.64810(5) 0.0452(2) Uani 1 1 d .

loop_
_atom_site_aniso_label
_atom_site_aniso_U_11
_atom_site_aniso_U_22
_atom_site_aniso_U_33
_atom_site_aniso_U_23
_atom_site_aniso_U_13
_atom_site_aniso_U_12
B3 0.0353(16) 0.0313(16) 0.0310(16) -0.0010(12) 0.0101(13) 0.0026(13)
B4 0.0344(17) 0.0363(18) 0.0454(19) -0.0038(14) 0.0128(15) -0.0009(14)
B5 0.0375(18) 0.044(2) 0.047(2) -0.0007(15) 0.0076(16) -0.0080(15)
B6 0.0472(19) 0.0386(18) 0.0412(19) -0.0074(14) 0.0085(16) -0.0020(15)
B7 0.0485(19) 0.0316(17) 0.0403(18) 0.0000(13) 0.0146(15) -0.0026(14)
B8 0.0451(19) 0.0440(19) 0.0397(19) 0.0006(15) 0.0181(15) -0.0029(15)
B9 0.0379(18) 0.046(2) 0.058(2) -0.0040(17) 0.0178(17) -0.0084(15)
B10 0.052(2) 0.0374(19) 0.056(2) -0.0068(16) 0.0118(18) -0.0107(16)
B11 0.055(2) 0.0289(17) 0.051(2) -0.0047(15) 0.0121(17) -0.0041(15)
B12 0.054(2) 0.041(2) 0.053(2) 0.0022(16) 0.0158(18) -0.0091(16)
C1 0.0341(14) 0.0357(15) 0.0327(15) -0.0027(11) 0.0066(12) 0.0000(11)
C2 0.0398(15) 0.0307(14) 0.0360(15) -0.0052(11) 0.0085(12) 0.0004(12)
C3 0.0307(14) 0.0362(15) 0.0324(14) -0.0016(11) 0.0083(11) 0.0010(11)
C4 0.0379(15) 0.0319(14) 0.0386(16) -0.0035(12) 0.0129(12) -0.0056(12)
C5 0.0415(15) 0.0291(14) 0.0420(16) -0.0023(12) 0.0148(13) -0.0030(12)
C6 0.059(2) 0.0309(16) 0.0468(18) 0.0024(13) 0.0146(16) 0.0009(14)
C7 0.091(3) 0.0308(17) 0.084(3) 0.0131(17) 0.026(2) 0.0157(17)
C8 0.096(3) 0.062(3) 0.114(4) 0.025(2) 0.024(3) 0.035(2)
C9 0.0474(17) 0.0382(16) 0.0446(17) -0.0076(13) 0.0060(14) -0.0063(13)
C10 0.075(2) 0.052(2) 0.054(2) -0.0167(16) 0.0054(18) 0.0134(18)
C11 0.061(2) 0.0455(19) 0.057(2) -0.0130(16) 0.0181(18) 0.0046(16)
C12 0.069(2) 0.060(2) 0.063(2) -0.0192(19) 0.014(2) -0.0047(19)
C13 0.0419(17) 0.0535(19) 0.0387(17) -0.0116(14) 0.0029(14) 0.0004(14)
C14 0.0490(19) 0.069(2) 0.055(2) -0.0169(18) 0.0134(17) -0.0004(17)
C15 0.056(2) 0.102(3) 0.055(2) -0.011(2) 0.0244(18) -0.015(2)
C16 0.073(3) 0.086(3) 0.056(2) 0.008(2) 0.015(2) -0.015(2)
C17 0.083(3) 0.061(2) 0.049(2) 0.0028(17) 0.0084(19) 0.0045(19)
C18 0.065(2) 0.054(2) 0.0381(17) -0.0033(15) 0.0099(16) 0.0101(16)
C19 0.059(2) 0.055(2) 0.056(2) -0.0176(16) 0.0143(17) 0.0150(16)
C20 0.068(3) 0.051(2) 0.092(3) -0.022(2) -0.003(2) 0.0154(18)
C21 0.159(6) 0.075(3) 0.121(5) 0.029(3) 0.014(4) 0.020(3)
C22 0.338(13) 0.109(5) 0.139(6) 0.062(5) 0.051(8) 0.061(6)
C23 0.052(2) 0.091(3) 0.058(2) 0.022(2) 0.0196(18) -0.011(2)
C24 0.066(2) 0.056(2) 0.085(3) 0.022(2) 0.036(2) -0.0044(18)
C25 0.054(2) 0.072(3) 0.069(2) -0.005(2) 0.0249(19) -0.0279(19)
C26 0.0356(18) 0.088(3) 0.086(3) 0.030(2) 0.0228(19) 0.0011(18)
C27 0.062(2) 0.069(2) 0.078(3) -0.006(2) 0.050(2) -0.0134(19)
Co1 0.0354(2) 0.0377(2) 0.0386(3) 0.00238(17) 0.01189(17) -0.00341(17)
N1 0.0704(19) 0.0429(15) 0.0415(15) -0.0140(12) 0.0093(14) 0.0079(13)
O1 0.0739(17) 0.0319(12) 0.0861(18) -0.0021(12) 0.0012(14) -0.0120(12)
O2 0.0560(13) 0.0327(11) 0.0628(14) 0.0096(10) 0.0149(11) 0.0081(9)
O3 0.241(5) 0.071(2) 0.139(3) -0.047(2) -0.052(3) 0.075(3)
O4 0.100(2) 0.0472(15) 0.0753(19) 0.0044(13) 0.0106(16) 0.0097(14)
S1 0.0430(4) 0.0439(4) 0.0327(4) 0.0024(3) 0.0086(3) -0.0031(3)
S2 0.0416(4) 0.0426(4) 0.0530(5) -0.0066(3) 0.0182(4) 0.0048(3)

loop_
_atom_type_symbol
_atom_type_description
_atom_type_scat_dispersion_real
_atom_type_scat_dispersion_imag
_atom_type_scat_source
C C 0.0033 0.0016 'International Tables Vol C Tables 4.2.6.8 and 6.1.1.4'
H H 0.0000 0.0000 'International Tables Vol C Tables 4.2.6.8 and 6.1.1.4'
B B 0.0013 0.0007 'International Tables Vol C Tables 4.2.6.8 and 6.1.1.4'
N N 0.0061 0.0033 'International Tables Vol C Tables 4.2.6.8 and 6.1.1.4'
O O 0.0106 0.0060 'International Tables Vol C Tables 4.2.6.8 and 6.1.1.4'
S S 0.1246 0.1234 'International Tables Vol C Tables 4.2.6.8 and 6.1.1.4'
Cl Cl 0.1484 0.1585 'International Tables Vol C Tables 4.2.6.8 and 6.1.1.4'
Co Co 0.3494 0.9721 'International Tables Vol C Tables 4.2.6.8 and 6.1.1.4'

loop_
_geom_angle_atom_site_label_1
_geom_angle_atom_site_label_2
_geom_angle_atom_site_label_3
_geom_angle
C3 B3 C1 116.9(2)
C3 B3 C2 116.6(2)
C1 B3 C2 63.72(17)
C3 B3 B4 126.4(2)
C1 B3 B4 57.26(17)
C2 B3 B4 106.7(2)
C3 B3 B8 131.9(2)
C1 B3 B8 104.2(2)
C2 B3 B8 103.1(2)
B4 B3 B8 58.42(18)
C3 B3 B7 123.2(2)
C1 B3 B7 108.4(2)
C2 B3 B7 57.02(17)
B4 B3 B7 106.2(2)
B8 B3 B7 58.76(18)
C1 B4 B9 107.1(2)
C1 B4 B8 107.7(2)
B9 B4 B8 60.7(2)
C1 B4 B5 58.56(18)
B9 B4 B5 60.9(2)
B8 B4 B5 109.4(2)
C1 B4 B3 59.22(17)
B9 B4 B3 108.9(2)
B8 B4 B3 60.81(18)
B5 B4 B3 107.4(2)
C1 B4 H4 123.2
B9 B4 H4 121.2
B8 B4 H4 120.7
B5 B4 H4 121.6
B3 B4 H4 121.6
C1 B5 B10 106.8(3)
C1 B5 B4 58.44(17)
B10 B5 B4 107.6(3)
C1 B5 B6 59.84(18)
B10 B5 B6 59.5(2)
B4 B5 B6 106.9(2)
C1 B5 B9 105.4(2)
B10 B5 B9 60.8(2)
B4 B5 B9 59.00(19)
B6 B5 B9 107.4(3)
C1 B5 H5A 123.3
B10 B5 H5A 121.6
B4 B5 H5A 122.6
B6 B5 H5A 122.0
B9 B5 H5A 122.5
C2 B6 C1 63.80(17)
C2 B6 B10 104.2(2)
C1 B6 B10 105.2(2)
C2 B6 B5 108.1(2)
C1 B6 B5 57.57(17)
B10 B6 B5 59.7(2)
C2 B6 B11 56.47(18)
C1 B6 B11 108.0(2)
B10 B6 B11 59.6(2)
B5 B6 B11 107.9(3)
C2 B6 H6 122.4
C1 B6 H6 121.6
B10 B6 H6 124.1
B5 B6 H6 122.0
B11 B6 H6 122.5
C2 B7 B8 106.1(2)
C2 B7 B12 104.5(2)
B8 B7 B12 60.4(2)
C2 B7 B11 57.03(18)
B8 B7 B11 107.6(3)
B12 B7 B11 59.7(2)
C2 B7 B3 59.22(17)
B8 B7 B3 60.40(18)
B12 B7 B3 107.9(2)
B11 B7 B3 106.1(2)
C2 B7 H7 124.5
B8 B7 H7 121.5
B12 B7 H7 122.3
B11 B7 H7 123.1
B3 B7 H7 121.8
B4 B8 B7 109.7(2)
B4 B8 B9 59.44(19)
B7 B8 B9 108.3(3)
B4 B8 B12 107.6(2)
B7 B8 B12 60.0(2)
B9 B8 B12 59.6(2)
B4 B8 B3 60.77(18)
B7 B8 B3 60.84(18)
B9 B8 B3 107.8(2)
B12 B8 B3 107.9(2)
B4 B8 H8 121.2
B7 B8 H8 120.7
B9 B8 H8 122.2
B12 B8 H8 122.3
B3 B8 H8 121.4
B4 B9 B12 108.7(2)
B4 B9 B8 59.87(19)
B12 B9 B8 60.6(2)
B4 B9 B5 60.06(19)
B12 B9 B5 108.6(3)
B8 B9 B5 108.1(2)
B4 B9 B10 107.1(3)
B12 B9 B10 60.7(2)
B8 B9 B10 108.1(3)
B5 B9 B10 59.0(2)
B4 B9 H9 121.9
B12 B9 H9 120.7
B8 B9 H9 121.5
B5 B9 H9 121.9
B10 B9 H9 122.2
B6 B10 B5 60.8(2)
B6 B10 B11 61.2(2)
B5 B10 B11 110.0(2)
B6 B10 B9 108.0(2)
B5 B10 B9 60.2(2)
B11 B10 B9 107.3(3)
B6 B10 B12 108.2(3)
B5 B10 B12 108.1(3)
B11 B10 B12 59.7(2)
B9 B10 B12 58.9(2)
B6 B10 H10 121.1
B5 B10 H10 120.6
B11 B10 H10 121.0
B9 B10 H10 122.6
B12 B10 H10 122.3
C2 B11 B10 106.3(3)
C2 B11 B12 105.8(2)
B10 B11 B12 61.1(2)
C2 B11 B7 58.54(17)
B10 B11 B7 108.6(3)
B12 B11 B7 59.8(2)
C2 B11 B6 59.60(19)
B10 B11 B6 59.2(2)
B12 B11 B6 107.8(3)
B7 B11 B6 107.4(2)
C2 B11 H11 123.6
B10 B11 H11 121.6
B12 B11 H11 121.9
B7 B11 H11 121.9
B6 B11 H11 122.0
B9 B12 B11 108.2(3)
B9 B12 B7 108.2(2)
B11 B12 B7 60.49(19)
B9 B12 B8 59.8(2)
B11 B12 B8 107.6(2)
B7 B12 B8 59.61(19)
B9 B12 B10 60.4(2)
B11 B12 B10 59.2(2)
B7 B12 B10 107.6(2)
B8 B12 B10 107.3(2)
B9 B12 H12A 121.3
B11 B12 H12A 121.8
B7 B12 H12A 121.6
B8 B12 H12A 122.3
B10 B12 H12A 122.2
B4 C1 B5 63.00(19)
B4 C1 B3 63.52(18)
B5 C1 B3 114.5(2)
B4 C1 B6 112.7(2)
B5 C1 B6 62.59(19)
B3 C1 B6 109.4(2)
B4 C1 S1 122.9(2)
B5 C1 S1 126.2(2)
B3 C1 S1 113.46(18)
B6 C1 S1 120.21(19)
B4 C1 C2 107.3(2)
B5 C1 C2 107.3(2)
B3 C1 C2 58.26(15)
B6 C1 C2 57.73(16)
S1 C1 C2 117.86(18)
B11 C2 B7 64.44(19)
B11 C2 B6 63.9(2)
B7 C2 B6 115.5(2)
B11 C2 B3 115.6(2)
B7 C2 B3 63.76(17)
B6 C2 B3 109.8(2)
B11 C2 S2 126.0(2)
B7 C2 S2 121.0(2)
B6 C2 S2 119.7(2)
B3 C2 S2 112.34(18)
B11 C2 C1 109.7(2)
B7 C2 C1 109.2(2)
B6 C2 C1 58.47(16)
B3 C2 C1 58.02(16)
S2 C2 C1 115.96(17)
C4 C3 B3 128.8(2)
C4 C3 Co1 67.77(15)
B3 C3 Co1 113.64(18)
C4 C3 H3 112.7
B3 C3 H3 112.7
Co1 C3 H3 112.7
C3 C4 C5 117.0(2)
C3 C4 C9 119.5(2)
C5 C4 C9 123.4(3)
C3 C4 Co1 72.07(16)
C5 C4 Co1 70.82(16)
C9 C4 Co1 124.64(19)
C4 C5 C6 124.5(3)
C4 C5 Co1 68.53(16)
C6 C5 Co1 119.32(19)
C4 C5 H5 112.5
C6 C5 H5 112.5
Co1 C5 H5 112.5
O1 C6 O2 123.5(3)
O1 C6 C5 127.7(3)
O2 C6 C5 108.8(3)
O2 C7 C8 107.4(3)
O2 C7 H7A 110.2
C8 C7 H7A 110.2
O2 C7 H7B 110.2
C8 C7 H7B 110.2
H7A C7 H7B 108.5
C7 C8 H8A 109.5
C7 C8 H8B 109.5
H8A C8 H8B 109.5
C7 C8 H8C 109.5
H8A C8 H8C 109.5
H8B C8 H8C 109.5
N1 C9 C4 111.0(2)
N1 C9 H9A 109.4
C4 C9 H9A 109.4
N1 C9 H9B 109.4
C4 C9 H9B 109.4
H9A C9 H9B 108.0
N1 C10 C11 114.5(3)
N1 C10 H10A 108.6
C11 C10 H10A 108.6
N1 C10 H10B 108.6
C11 C10 H10B 108.6
H10A C10 H10B 107.6
C12 C11 C10 176.6(4)
C11 C12 H12 180.0
N1 C13 C18 121.7(3)
N1 C13 C14 121.1(3)
C18 C13 C14 117.2(3)
C15 C14 C13 120.8(4)
C15 C14 H14 119.6
C13 C14 H14 119.6
C16 C15 C14 121.6(4)
C16 C15 H15 119.2
C14 C15 H15 119.2
C15 C16 C17 118.1(4)
C15 C16 H16 120.9
C17 C16 H16 120.9
C16 C17 C18 121.6(4)
C16 C17 H17 119.2
C18 C17 H17 119.2
C17 C18 C13 120.7(3)
C17 C18 H18 119.6
C13 C18 H18 119.6
C20 C19 S2 119.3(3)
C20 C19 H19A 107.5
S2 C19 H19A 107.5
C20 C19 H19B 107.5
S2 C19 H19B 107.5
H19A C19 H19B 107.0
O3 C20 O4 124.1(4)
O3 C20 C19 120.2(4)
O4 C20 C19 115.6(3)
C22 C21 O4 107.9(5)
C22 C21 H21A 110.1
O4 C21 H21A 110.1
C22 C21 H21B 110.1
O4 C21 H21B 110.1
H21A C21 H21B 108.4
C21 C22 H22A 109.3
C21 C22 H22B 109.7
H22A C22 H22B 109.5
C21 C22 H22C 109.4
H22A C22 H22C 109.5
H22B C22 H22C 109.5
C24 C23 C27 108.7(4)
C24 C23 Co1 72.0(2)
C27 C23 Co1 70.72(19)
C24 C23 H23 125.6
C27 C23 H23 125.6
Co1 C23 H23 125.6
C23 C24 C25 108.3(4)
C23 C24 Co1 69.7(2)
C25 C24 Co1 69.83(19)
C23 C24 H24 125.8
C25 C24 H24 125.8
Co1 C24 H24 125.8
C26 C25 C24 108.3(4)
C26 C25 Co1 71.0(2)
C24 C25 Co1 70.9(2)
C26 C25 H25 125.8
C24 C25 H25 125.8
Co1 C25 H25 125.8
C25 C26 C27 107.9(4)
C25 C26 Co1 70.1(2)
C27 C26 Co1 70.0(2)
C25 C26 H26 126.1
C27 C26 H26 126.1
Co1 C26 H26 126.1
C26 C27 C23 106.8(4)
C26 C27 Co1 70.7(2)
C23 C27 Co1 69.3(2)
C26 C27 H27 126.6
C23 C27 H27 126.6
Co1 C27 H27 126.6
C4 Co1 C23 154.84(15)
C4 Co1 C5 40.65(11)
C23 Co1 C5 127.38(15)
C4 Co1 C25 94.49(13)
C23 Co1 C25 65.49(15)
C5 Co1 C25 105.73(14)
C4 Co1 C27 146.39(15)
C23 Co1 C27 39.97(16)
C5 Co1 C27 166.22(14)
C25 Co1 C27 65.74(16)
C4 Co1 C26 108.49(15)
C23 Co1 C26 66.07(15)
C5 Co1 C26 138.94(15)
C25 Co1 C26 38.91(16)
C27 Co1 C26 39.34(15)
C4 Co1 C24 116.58(15)
C23 Co1 C24 38.28(16)
C5 Co1 C24 100.92(14)
C25 Co1 C24 39.23(15)
C27 Co1 C24 65.52(16)
C26 Co1 C24 65.40(16)
C4 Co1 C3 40.16(11)
C23 Co1 C3 161.24(15)
C5 Co1 C3 71.33(11)
C25 Co1 C3 114.09(14)
C27 Co1 C3 121.58(14)
C26 Co1 C3 101.29(13)
C24 Co1 C3 150.68(14)
C4 Co1 S1 113.65(8)
C23 Co1 S1 86.22(11)
C5 Co1 S1 93.76(8)
C25 Co1 S1 151.51(11)
C27 Co1 S1 90.80(12)
C26 Co1 S1 127.19(13)
C24 Co1 S1 117.49(13)
C3 Co1 S1 91.55(8)
C13 N1 C10 118.9(3)
C13 N1 C9 122.3(3)
C10 N1 C9 117.7(3)
C6 O2 C7 116.3(3)
C20 O4 C21 115.2(4)
C1 S1 Co1 104.45(9)
C2 S2 C19 103.89(15)

loop_
_geom_bond_atom_site_label_1
_geom_bond_atom_site_label_2
_geom_bond_distance
B3 C3 1.570(4)
B3 C1 1.726(4)
B3 C2 1.731(4)
B3 B4 1.799(4)
B3 B8 1.799(4)
B3 B7 1.807(4)
B4 C1 1.690(4)
B4 B9 1.748(5)
B4 B8 1.756(5)
B4 B5 1.767(5)
B4 H4 1.1000
B5 C1 1.692(4)
B5 B10 1.761(5)
B5 B6 1.780(5)
B5 B9 1.783(5)
B5 H5A 1.1000
B6 C2 1.720(4)
B6 C1 1.733(4)
B6 B10 1.756(5)
B6 B11 1.791(5)
B6 H6 1.1000
B7 C2 1.690(4)
B7 B8 1.769(5)
B7 B12 1.776(5)
B7 B11 1.787(5)
B7 H7 1.1000
B8 B9 1.770(5)
B8 B12 1.783(5)
B8 H8 1.1000
B9 B12 1.765(6)
B9 B10 1.793(5)
B9 H9 1.1000
B10 B11 1.764(6)
B10 B12 1.798(5)
B10 H10 1.1000
B11 C2 1.662(4)
B11 B12 1.773(5)
B11 H11 1.1000
B12 H12A 1.1000
C1 S1 1.748(3)
C1 C2 1.825(4)
C2 S2 1.767(3)
C3 C4 1.414(4)
C3 Co1 2.086(3)
C3 H3 0.9800
C4 C5 1.420(4)
C4 C9 1.534(4)
C4 Co1 2.029(3)
C5 C6 1.486(4)
C5 Co1 2.059(3)
C5 H5 0.9800
C6 O1 1.197(4)
C6 O2 1.336(4)
C7 O2 1.449(4)
C7 C8 1.473(6)
C7 H7A 0.9700
C7 H7B 0.9700
C8 H8A 0.9600
C8 H8B 0.9600
C8 H8C 0.9600
C9 N1 1.465(4)
C9 H9A 0.9700
C9 H9B 0.9700
C10 N1 1.456(4)
C10 C11 1.470(5)
C10 H10A 0.9700
C10 H10B 0.9700
C11 C12 1.167(5)
C12 H12 0.9300
C13 N1 1.384(4)
C13 C18 1.390(4)
C13 C14 1.406(5)
C14 C15 1.380(5)
C14 H14 0.9300
C15 C16 1.366(6)
C15 H15 0.9300
C16 C17 1.380(5)
C16 H16 0.9300
C17 C18 1.382(5)
C17 H17 0.9300
C18 H18 0.9300
C19 C20 1.500(5)
C19 S2 1.791(3)
C19 H19A 0.9700
C19 H19B 0.9700
C20 O3 1.179(5)
C20 O4 1.289(5)
C21 C22 1.434(7)
C21 O4 1.447(5)
C21 H21A 0.9700
C21 H21B 0.9700
C22 H22A 0.9600
C22 H22B 0.9600
C22 H22C 0.9600
C23 C24 1.354(6)
C23 C27 1.408(6)
C23 Co1 2.050(3)
C23 H23 0.9800
C24 C25 1.392(5)
C24 Co1 2.080(3)
C24 H24 0.9800
C25 C26 1.380(6)
C25 Co1 2.065(3)
C25 H25 0.9800
C26 C27 1.395(5)
C26 Co1 2.077(3)
C26 H26 0.9800
C27 Co1 2.068(3)
C27 H27 0.9800
Co1 S1 2.2892(8)

loop_
_geom_torsion_atom_site_label_1
_geom_torsion_atom_site_label_2
_geom_torsion_atom_site_label_3
_geom_torsion_atom_site_label_4
_geom_torsion
C3 B3 B4 C1 101.2(3)
C2 B3 B4 C1 -42.10(19)
B8 B3 B4 C1 -137.5(2)
B7 B3 B4 C1 -101.8(2)
C3 B3 B4 B9 -159.8(3)
C1 B3 B4 B9 99.1(3)
C2 B3 B4 B9 57.0(3)
B8 B3 B4 B9 -38.4(2)
B7 B3 B4 B9 -2.7(3)
C3 B3 B4 B8 -121.4(3)
C1 B3 B4 B8 137.5(2)
C2 B3 B4 B8 95.4(2)
B7 B3 B4 B8 35.7(2)
C3 B3 B4 B5 135.7(3)
C1 B3 B4 B5 34.6(2)
C2 B3 B4 B5 -7.5(3)
B8 B3 B4 B5 -102.9(3)
B7 B3 B4 B5 -67.2(3)
B9 B4 B5 C1 -137.1(3)
B8 B4 B5 C1 -99.3(2)
B3 B4 B5 C1 -34.8(2)
C1 B4 B5 B10 99.2(3)
B9 B4 B5 B10 -37.9(3)
B8 B4 B5 B10 -0.1(3)
B3 B4 B5 B10 64.4(3)
C1 B4 B5 B6 36.6(2)
B9 B4 B5 B6 -100.5(3)
B8 B4 B5 B6 -62.7(3)
B3 B4 B5 B6 1.8(3)
C1 B4 B5 B9 137.1(3)
B8 B4 B5 B9 37.9(2)
B3 B4 B5 B9 102.3(3)
C1 B5 B6 C2 40.7(2)
B10 B5 B6 C2 -96.1(3)
B4 B5 B6 C2 4.7(3)
B9 B5 B6 C2 -57.3(3)
B10 B5 B6 C1 -136.9(3)
B4 B5 B6 C1 -36.0(2)
B9 B5 B6 C1 -98.0(2)
C1 B5 B6 B10 136.9(3)
B4 B5 B6 B10 100.9(3)
B9 B5 B6 B10 38.8(2)
C1 B5 B6 B11 100.4(2)
B10 B5 B6 B11 -36.5(2)
B4 B5 B6 B11 64.4(3)
B9 B5 B6 B11 2.3(3)
C3 B3 B7 C2 -102.4(3)
C1 B3 B7 C2 39.5(2)
B4 B3 B7 C2 99.7(2)
B8 B3 B7 C2 135.2(2)
C3 B3 B7 B8 122.4(3)
C1 B3 B7 B8 -95.7(2)
C2 B3 B7 B8 -135.2(2)
B4 B3 B7 B8 -35.6(2)
C3 B3 B7 B12 161.1(3)
C1 B3 B7 B12 -57.0(3)
C2 B3 B7 B12 -96.5(3)
B4 B3 B7 B12 3.2(3)
B8 B3 B7 B12 38.7(2)
C3 B3 B7 B11 -136.2(3)
C1 B3 B7 B11 5.6(3)
C2 B3 B7 B11 -33.8(2)
B4 B3 B7 B11 65.8(3)
B8 B3 B7 B11 101.4(3)
C1 B4 B8 B7 0.1(3)
B9 B4 B8 B7 100.1(3)
B5 B4 B8 B7 62.2(3)
B3 B4 B8 B7 -37.5(2)
C1 B4 B8 B9 -100.0(2)
B5 B4 B8 B9 -38.0(2)
B3 B4 B8 B9 -137.6(3)
C1 B4 B8 B12 -63.5(3)
B9 B4 B8 B12 36.5(2)
B5 B4 B8 B12 -1.5(3)
B3 B4 B8 B12 -101.1(3)
C1 B4 B8 B3 37.5(2)
B9 B4 B8 B3 137.6(3)
B5 B4 B8 B3 99.6(2)
C2 B7 B8 B4 -1.6(3)
B12 B7 B8 B4 -99.4(3)
B11 B7 B8 B4 -61.4(3)
B3 B7 B8 B4 37.4(2)
C2 B7 B8 B9 61.6(3)
B12 B7 B8 B9 -36.1(2)
B11 B7 B8 B9 1.8(3)
B3 B7 B8 B9 100.7(2)
C2 B7 B8 B12 97.8(2)
B11 B7 B8 B12 37.9(2)
B3 B7 B8 B12 136.8(2)
C2 B7 B8 B3 -39.0(2)
B12 B7 B8 B3 -136.8(2)
B11 B7 B8 B3 -98.9(2)
C3 B3 B8 B4 112.5(3)
C1 B3 B8 B4 -35.9(2)
C2 B3 B8 B4 -101.7(2)
B7 B3 B8 B4 -139.0(2)
C3 B3 B8 B7 -108.4(3)
C1 B3 B8 B7 103.2(2)
C2 B3 B8 B7 37.4(2)
B4 B3 B8 B7 139.0(2)
C3 B3 B8 B9 150.2(3)
C1 B3 B8 B9 1.7(3)
C2 B3 B8 B9 -64.1(3)
B4 B3 B8 B9 37.6(2)
B7 B3 B8 B9 -101.4(3)
C3 B3 B8 B12 -146.9(3)
C1 B3 B8 B12 64.6(3)
C2 B3 B8 B12 -1.2(3)
B4 B3 B8 B12 100.5(3)
B7 B3 B8 B12 -38.5(2)
C1 B4 B9 B12 63.8(3)
B8 B4 B9 B12 -37.2(2)
B5 B4 B9 B12 101.2(3)
B3 B4 B9 B12 1.3(3)
C1 B4 B9 B8 101.0(3)
B5 B4 B9 B8 138.4(3)
B3 B4 B9 B8 38.5(2)
C1 B4 B9 B5 -37.4(2)
B8 B4 B9 B5 -138.4(3)
B3 B4 B9 B5 -99.9(3)
C1 B4 B9 B10 -0.3(3)
B8 B4 B9 B10 -101.4(3)
B5 B4 B9 B10 37.0(2)
B3 B4 B9 B10 -62.9(3)
B7 B8 B9 B4 -102.6(3)
B12 B8 B9 B4 -138.9(3)
B3 B8 B9 B4 -38.2(2)
B4 B8 B9 B12 138.9(3)
B7 B8 B9 B12 36.3(2)
B3 B8 B9 B12 100.7(3)
B4 B8 B9 B5 37.2(2)
B7 B8 B9 B5 -65.3(3)
B12 B8 B9 B5 -101.6(3)
B3 B8 B9 B5 -1.0(3)
B4 B8 B9 B10 99.6(3)
B7 B8 B9 B10 -2.9(3)
B12 B8 B9 B10 -39.2(2)
B3 B8 B9 B10 61.4(3)
C1 B5 B9 B4 37.0(2)
B10 B5 B9 B4 137.8(3)
B6 B5 B9 B4 99.6(3)
C1 B5 B9 B12 -64.4(3)
B10 B5 B9 B12 36.5(2)
B4 B5 B9 B12 -101.4(3)
B6 B5 B9 B12 -1.8(3)
C1 B5 B9 B8 -0.2(3)
B10 B5 B9 B8 100.7(3)
B4 B5 B9 B8 -37.1(2)
B6 B5 B9 B8 62.4(3)
C1 B5 B9 B10 -100.9(3)
B4 B5 B9 B10 -137.8(3)
B6 B5 B9 B10 -38.2(2)
C2 B6 B10 B5 102.9(2)
C1 B6 B10 B5 36.7(2)
B11 B6 B10 B5 139.0(3)
C2 B6 B10 B11 -36.1(2)
C1 B6 B10 B11 -102.3(2)
B5 B6 B10 B11 -139.0(3)
C2 B6 B10 B9 64.2(3)
C1 B6 B10 B9 -2.0(3)
B5 B6 B10 B9 -38.7(2)
B11 B6 B10 B9 100.3(3)
C2 B6 B10 B12 1.9(3)
C1 B6 B10 B12 -64.3(3)
B5 B6 B10 B12 -101.0(3)
B11 B6 B10 B12 38.0(2)
C1 B5 B10 B6 -38.1(2)
B4 B5 B10 B6 -99.6(3)
B9 B5 B10 B6 -136.7(3)
C1 B5 B10 B11 -0.4(4)
B4 B5 B10 B11 -61.9(3)
B6 B5 B10 B11 37.7(3)
B9 B5 B10 B11 -99.0(3)
C1 B5 B10 B9 98.6(3)
B4 B5 B10 B9 37.2(2)
B6 B5 B10 B9 136.7(3)
C1 B5 B10 B12 63.1(3)
B4 B5 B10 B12 1.6(3)
B6 B5 B10 B12 101.2(3)
B9 B5 B10 B12 -35.5(2)
B4 B9 B10 B6 1.5(4)
B12 B9 B10 B6 -100.8(3)
B8 B9 B10 B6 -61.6(3)
B5 B9 B10 B6 39.0(2)
B4 B9 B10 B5 -37.5(2)
B12 B9 B10 B5 -139.8(3)
B8 B9 B10 B5 -100.6(3)
B4 B9 B10 B11 66.0(3)
B12 B9 B10 B11 -36.3(2)
B8 B9 B10 B11 2.9(3)
B5 B9 B10 B11 103.5(3)
B4 B9 B10 B12 102.3(3)
B8 B9 B10 B12 39.2(2)
B5 B9 B10 B12 139.8(3)
B6 B10 B11 C2 38.0(2)
B5 B10 B11 C2 0.5(4)
B9 B10 B11 C2 -63.4(3)
B12 B10 B11 C2 -99.3(3)
B6 B10 B11 B12 137.3(2)
B5 B10 B11 B12 99.8(3)
B9 B10 B11 B12 35.9(2)
B6 B10 B11 B7 99.6(3)
B5 B10 B11 B7 62.1(3)
B9 B10 B11 B7 -1.8(3)
B12 B10 B11 B7 -37.7(2)
B5 B10 B11 B6 -37.5(2)
B9 B10 B11 B6 -101.4(3)
B12 B10 B11 B6 -137.3(2)
B8 B7 B11 C2 98.1(2)
B12 B7 B11 C2 136.4(3)
B3 B7 B11 C2 34.8(2)
C2 B7 B11 B10 -98.1(3)
B8 B7 B11 B10 0.0(3)
B12 B7 B11 B10 38.3(2)
B3 B7 B11 B10 -63.4(3)
C2 B7 B11 B12 -136.4(3)
B8 B7 B11 B12 -38.3(2)
B3 B7 B11 B12 -101.7(3)
C2 B7 B11 B6 -35.5(2)
B8 B7 B11 B6 62.6(3)
B12 B7 B11 B6 100.9(3)
B3 B7 B11 B6 -0.8(3)
C1 B6 B11 C2 -39.4(2)
B10 B6 B11 C2 -136.8(3)
B5 B6 B11 C2 -100.2(2)
C2 B6 B11 B10 136.8(3)
C1 B6 B11 B10 97.4(3)
B5 B6 B11 B10 36.5(2)
C2 B6 B11 B12 98.2(2)
C1 B6 B11 B12 58.8(3)
B10 B6 B11 B12 -38.6(2)
B5 B6 B11 B12 -2.0(3)
C2 B6 B11 B7 35.1(2)
C1 B6 B11 B7 -4.3(3)
B10 B6 B11 B7 -101.7(3)
B5 B6 B11 B7 -65.1(3)
B4 B9 B12 B11 -63.3(3)
B8 B9 B12 B11 -100.2(3)
B5 B9 B12 B11 0.5(3)
B10 B9 B12 B11 36.2(2)
B4 B9 B12 B7 0.8(3)
B8 B9 B12 B7 -36.1(2)
B5 B9 B12 B7 64.6(3)
B10 B9 B12 B7 100.3(3)
B4 B9 B12 B8 36.9(2)
B5 B9 B12 B8 100.7(2)
B10 B9 B12 B8 136.4(3)
B4 B9 B12 B10 -99.5(3)
B8 B9 B12 B10 -136.4(3)
B5 B9 B12 B10 -35.7(2)
C2 B11 B12 B9 63.5(3)
B10 B11 B12 B9 -36.8(2)
B7 B11 B12 B9 101.1(3)
B6 B11 B12 B9 0.9(3)
C2 B11 B12 B7 -37.7(2)
B10 B11 B12 B7 -137.9(3)
B6 B11 B12 B7 -100.2(2)
C2 B11 B12 B8 0.2(3)
B10 B11 B12 B8 -100.0(3)
B7 B11 B12 B8 37.9(2)
B6 B11 B12 B8 -62.3(3)
C2 B11 B12 B10 100.2(3)
B7 B11 B12 B10 137.9(3)
B6 B11 B12 B10 37.7(2)
C2 B7 B12 B9 -64.3(3)
B8 B7 B12 B9 36.2(2)
B11 B7 B12 B9 -101.0(3)
B3 B7 B12 B9 -2.5(3)
C2 B7 B12 B11 36.7(2)
B8 B7 B12 B11 137.2(3)
B3 B7 B12 B11 98.5(3)
C2 B7 B12 B8 -100.5(2)
B11 B7 B12 B8 -137.2(3)
B3 B7 B12 B8 -38.7(2)
C2 B7 B12 B10 -0.5(3)
B8 B7 B12 B10 100.1(3)
B11 B7 B12 B10 -37.2(2)
B3 B7 B12 B10 61.3(3)
B4 B8 B12 B9 -36.4(2)
B7 B8 B12 B9 -139.5(3)
B3 B8 B12 B9 -100.6(3)
B4 B8 B12 B11 64.8(3)
B7 B8 B12 B11 -38.3(2)
B9 B8 B12 B11 101.2(3)
B3 B8 B12 B11 0.6(3)
B4 B8 B12 B7 103.1(3)
B9 B8 B12 B7 139.5(3)
B3 B8 B12 B7 38.9(2)
B4 B8 B12 B10 2.4(3)
B7 B8 B12 B10 -100.6(3)
B9 B8 B12 B10 38.9(2)
B3 B8 B12 B10 -61.7(3)
B6 B10 B12 B9 100.5(3)
B5 B10 B12 B9 36.1(2)
B11 B10 B12 B9 139.1(2)
B6 B10 B12 B11 -38.7(2)
B5 B10 B12 B11 -103.0(3)
B9 B10 B12 B11 -139.1(2)
B6 B10 B12 B7 -0.9(3)
B5 B10 B12 B7 -65.3(3)
B11 B10 B12 B7 37.7(2)
B9 B10 B12 B7 -101.4(3)
B6 B10 B12 B8 61.8(3)
B5 B10 B12 B8 -2.5(3)
B11 B10 B12 B8 100.5(3)
B9 B10 B12 B8 -38.6(2)
B9 B4 C1 B5 38.5(2)
B8 B4 C1 B5 102.4(2)
B3 B4 C1 B5 140.6(2)
B9 B4 C1 B3 -102.2(3)
B8 B4 C1 B3 -38.3(2)
B5 B4 C1 B3 -140.6(2)
B9 B4 C1 B6 -1.0(3)
B8 B4 C1 B6 62.9(3)
B5 B4 C1 B6 -39.4(2)
B3 B4 C1 B6 101.2(2)
B9 B4 C1 S1 155.9(2)
B8 B4 C1 S1 -140.2(2)
B5 B4 C1 S1 117.4(2)
B3 B4 C1 S1 -102.0(2)
B9 B4 C1 C2 -62.5(3)
B8 B4 C1 C2 1.4(3)
B5 B4 C1 C2 -101.0(2)
B3 B4 C1 C2 39.63(18)
B10 B5 C1 B4 -100.7(3)
B6 B5 C1 B4 -138.7(2)
B9 B5 C1 B4 -37.2(2)
B10 B5 C1 B3 -62.1(3)
B4 B5 C1 B3 38.6(2)
B6 B5 C1 B3 -100.1(2)
B9 B5 C1 B3 1.4(3)
B10 B5 C1 B6 38.0(2)
B4 B5 C1 B6 138.7(2)
B9 B5 C1 B6 101.5(3)
B10 B5 C1 S1 146.8(2)
B4 B5 C1 S1 -112.5(3)
B6 B5 C1 S1 108.8(3)
B9 B5 C1 S1 -149.7(2)
B10 B5 C1 C2 0.2(3)
B4 B5 C1 C2 101.0(2)
B6 B5 C1 C2 -37.7(2)
B9 B5 C1 C2 63.8(3)
C3 B3 C1 B4 -117.7(3)
C2 B3 C1 B4 134.3(2)
B8 B3 C1 B4 36.4(2)
B7 B3 C1 B4 97.8(2)
C3 B3 C1 B5 -156.1(2)
C2 B3 C1 B5 95.9(2)
B4 B3 C1 B5 -38.4(2)
B8 B3 C1 B5 -2.0(3)
B7 B3 C1 B5 59.4(3)
C3 B3 C1 B6 136.0(2)
C2 B3 C1 B6 27.9(2)
B4 B3 C1 B6 -106.3(2)
B8 B3 C1 B6 -69.9(3)
B7 B3 C1 B6 -8.6(3)
C3 B3 C1 S1 -1.2(3)
C2 B3 C1 S1 -109.3(2)
B4 B3 C1 S1 116.4(2)
B8 B3 C1 S1 152.88(19)
B7 B3 C1 S1 -145.8(2)
C3 B3 C1 C2 108.1(3)
B4 B3 C1 C2 -134.3(2)
B8 B3 C1 C2 -97.8(2)
B7 B3 C1 C2 -36.49(19)
C2 B6 C1 B4 -96.7(2)
B10 B6 C1 B4 1.9(3)
B5 B6 C1 B4 39.6(2)
B11 B6 C1 B4 -60.6(3)
C2 B6 C1 B5 -136.3(2)
B10 B6 C1 B5 -37.7(2)
B11 B6 C1 B5 -100.2(3)
C2 B6 C1 B3 -28.1(2)
B10 B6 C1 B3 70.4(3)
B5 B6 C1 B3 108.2(2)
B11 B6 C1 B3 8.0(3)
C2 B6 C1 S1 105.8(2)
B10 B6 C1 S1 -155.7(2)
B5 B6 C1 S1 -117.9(2)
B11 B6 C1 S1 141.9(2)
B10 B6 C1 C2 98.6(3)
B5 B6 C1 C2 136.3(2)
B11 B6 C1 C2 36.1(2)
B10 B11 C2 B7 102.2(3)
B12 B11 C2 B7 38.3(2)
B6 B11 C2 B7 140.0(3)
B10 B11 C2 B6 -37.8(2)
B12 B11 C2 B6 -101.7(3)
B7 B11 C2 B6 -140.0(3)
B10 B11 C2 B3 62.8(3)
B12 B11 C2 B3 -1.1(3)
B7 B11 C2 B3 -39.4(2)
B6 B11 C2 B3 100.6(3)
B10 B11 C2 S2 -146.8(2)
B12 B11 C2 S2 149.3(2)
B7 B11 C2 S2 111.0(3)
B6 B11 C2 S2 -109.0(3)
B10 B11 C2 C1 -0.3(3)
B12 B11 C2 C1 -64.2(3)
B7 B11 C2 C1 -102.5(2)
B6 B11 C2 C1 37.5(2)
B8 B7 C2 B11 -100.8(3)
B12 B7 C2 B11 -37.9(2)
B3 B7 C2 B11 -140.4(3)
B8 B7 C2 B6 -61.0(3)
B12 B7 C2 B6 1.9(3)
B11 B7 C2 B6 39.8(2)
B3 B7 C2 B6 -100.6(3)
B8 B7 C2 B3 39.6(2)
B12 B7 C2 B3 102.5(2)
B11 B7 C2 B3 140.4(3)
B8 B7 C2 S2 141.0(2)
B12 B7 C2 S2 -156.1(2)
B11 B7 C2 S2 -118.2(3)
B3 B7 C2 S2 101.4(2)
B8 B7 C2 C1 2.4(3)
B12 B7 C2 C1 65.3(3)
B11 B7 C2 C1 103.2(2)
B3 B7 C2 C1 -37.17(19)
C1 B6 C2 B11 137.7(2)
B10 B6 C2 B11 37.5(2)
B5 B6 C2 B11 99.9(3)
C1 B6 C2 B7 97.7(2)
B10 B6 C2 B7 -2.5(3)
B5 B6 C2 B7 59.9(3)
B11 B6 C2 B7 -40.0(2)
C1 B6 C2 B3 28.1(2)
B10 B6 C2 B3 -72.1(3)
B5 B6 C2 B3 -9.7(3)
B11 B6 C2 B3 -109.6(3)
C1 B6 C2 S2 -104.0(2)
B10 B6 C2 S2 155.8(2)
B5 B6 C2 S2 -141.8(2)
B11 B6 C2 S2 118.3(3)
B10 B6 C2 C1 -100.2(2)
B5 B6 C2 C1 -37.8(2)
B11 B6 C2 C1 -137.7(2)
C3 B3 C2 B11 153.5(3)
C1 B3 C2 B11 -98.1(3)
B4 B3 C2 B11 -59.1(3)
B8 B3 C2 B11 1.4(3)
B7 B3 C2 B11 39.6(3)
C3 B3 C2 B7 113.9(3)
C1 B3 C2 B7 -137.7(2)
B4 B3 C2 B7 -98.8(2)
B8 B3 C2 B7 -38.2(2)
C3 B3 C2 B6 -136.7(2)
C1 B3 C2 B6 -28.3(2)
B4 B3 C2 B6 10.7(3)
B8 B3 C2 B6 71.3(3)
B7 B3 C2 B6 109.5(2)
C3 B3 C2 S2 -0.9(3)
C1 B3 C2 S2 107.5(2)
B4 B3 C2 S2 146.51(19)
B8 B3 C2 S2 -152.94(19)
B7 B3 C2 S2 -114.7(2)
C3 B3 C2 C1 -108.4(3)
B4 B3 C2 C1 38.97(18)
B8 B3 C2 C1 99.5(2)
B7 B3 C2 C1 137.7(2)
B4 C1 C2 B11 66.4(3)
B5 C1 C2 B11 0.0(3)
B3 C1 C2 B11 108.6(2)
B6 C1 C2 B11 -39.9(2)
S1 C1 C2 B11 -149.8(2)
B4 C1 C2 B7 -2.5(3)
B5 C1 C2 B7 -68.8(3)
B3 C1 C2 B7 39.7(2)
B6 C1 C2 B7 -108.8(2)
S1 C1 C2 B7 141.39(19)
B4 C1 C2 B6 106.3(2)
B5 C1 C2 B6 40.0(2)
B3 C1 C2 B6 148.5(2)
S1 C1 C2 B6 -109.8(2)
B4 C1 C2 B3 -42.2(2)
B5 C1 C2 B3 -108.5(2)
B6 C1 C2 B3 -148.5(2)
S1 C1 C2 B3 101.7(2)
B4 C1 C2 S2 -143.38(19)
B5 C1 C2 S2 150.3(2)
B3 C1 C2 S2 -101.2(2)
B6 C1 C2 S2 110.3(2)
S1 C1 C2 S2 0.5(3)
C1 B3 C3 C4 82.1(4)
C2 B3 C3 C4 154.6(3)
B4 B3 C3 C4 14.5(4)
B8 B3 C3 C4 -63.2(4)
B7 B3 C3 C4 -139.0(3)
C1 B3 C3 Co1 2.4(3)
C2 B3 C3 Co1 74.9(3)
B4 B3 C3 Co1 -65.3(3)
B8 B3 C3 Co1 -142.9(3)
B7 B3 C3 Co1 141.3(2)
B3 C3 C4 C5 -46.7(4)
Co1 C3 C4 C5 56.5(2)
B3 C3 C4 C9 136.6(3)
Co1 C3 C4 C9 -120.2(2)
B3 C3 C4 Co1 -103.1(3)
C3 C4 C5 C6 -168.7(3)
C9 C4 C5 C6 7.8(4)
Co1 C4 C5 C6 -111.6(3)
C3 C4 C5 Co1 -57.1(2)
C9 C4 C5 Co1 119.4(3)
C4 C5 C6 O1 22.8(5)
Co1 C5 C6 O1 -60.1(4)
C4 C5 C6 O2 -158.1(3)
Co1 C5 C6 O2 119.0(2)
C3 C4 C9 N1 -101.4(3)
C5 C4 C9 N1 82.2(3)
Co1 C4 C9 N1 170.9(2)
N1 C10 C11 C12 -154(7)
N1 C13 C14 C15 177.9(3)
C18 C13 C14 C15 -1.6(5)
C13 C14 C15 C16 0.6(6)
C14 C15 C16 C17 0.5(6)
C15 C16 C17 C18 -0.6(6)
C16 C17 C18 C13 -0.4(6)
N1 C13 C18 C17 -178.1(3)
C14 C13 C18 C17 1.5(5)
S2 C19 C20 O3 176.8(5)
S2 C19 C20 O4 -6.2(5)
C27 C23 C24 C25 -2.2(4)
Co1 C23 C24 C25 59.3(2)
C27 C23 C24 Co1 -61.6(2)
C23 C24 C25 C26 2.3(4)
Co1 C24 C25 C26 61.5(2)
C23 C24 C25 Co1 -59.2(2)
C24 C25 C26 C27 -1.4(4)
Co1 C25 C26 C27 60.0(2)
C24 C25 C26 Co1 -61.5(2)
C25 C26 C27 C23 0.1(4)
Co1 C26 C27 C23 60.2(2)
C25 C26 C27 Co1 -60.1(2)
C24 C23 C27 C26 1.3(4)
Co1 C23 C27 C26 -61.1(2)
C24 C23 C27 Co1 62.4(2)
C3 C4 Co1 C23 -158.5(3)
C5 C4 Co1 C23 73.3(4)
C9 C4 Co1 C23 -44.6(4)
C3 C4 Co1 C5 128.2(2)
C9 C4 Co1 C5 -117.9(3)
C3 C4 Co1 C25 -122.80(19)
C5 C4 Co1 C25 109.02(19)
C9 C4 Co1 C25 -8.9(3)
C3 C4 Co1 C27 -71.6(3)
C5 C4 Co1 C27 160.2(2)
C9 C4 Co1 C27 42.3(4)
C3 C4 Co1 C26 -85.63(19)
C5 C4 Co1 C26 146.20(19)
C9 C4 Co1 C26 28.3(3)
C3 C4 Co1 C24 -156.75(18)
C5 C4 Co1 C24 75.1(2)
C9 C4 Co1 C24 -42.9(3)
C5 C4 Co1 C3 -128.2(2)
C9 C4 Co1 C3 113.9(3)
C3 C4 Co1 S1 61.75(16)
C5 C4 Co1 S1 -66.42(16)
C9 C4 Co1 S1 175.7(2)
C24 C23 Co1 C4 2.6(5)
C27 C23 Co1 C4 120.6(4)
C24 C23 Co1 C5 54.3(3)
C27 C23 Co1 C5 172.4(2)
C24 C23 Co1 C25 -37.2(2)
C27 C23 Co1 C25 80.9(2)
C24 C23 Co1 C27 -118.1(3)
C24 C23 Co1 C26 -80.1(3)
C27 C23 Co1 C26 38.0(2)
C27 C23 Co1 C24 118.1(3)
C24 C23 Co1 C3 -130.2(4)
C27 C23 Co1 C3 -12.1(5)
C24 C23 Co1 S1 146.2(2)
C27 C23 Co1 S1 -95.8(2)
C6 C5 Co1 C4 118.5(3)
C4 C5 Co1 C23 -149.17(19)
C6 C5 Co1 C23 -30.7(3)
C4 C5 Co1 C25 -78.28(19)
C6 C5 Co1 C25 40.2(3)
C4 C5 Co1 C27 -128.2(6)
C6 C5 Co1 C27 -9.7(7)
C4 C5 Co1 C26 -53.4(3)
C6 C5 Co1 C26 65.0(3)
C4 C5 Co1 C24 -118.35(19)
C6 C5 Co1 C24 0.1(3)
C4 C5 Co1 C3 32.36(15)
C6 C5 Co1 C3 150.8(3)
C4 C5 Co1 S1 122.72(14)
C6 C5 Co1 S1 -118.8(2)
C26 C25 Co1 C4 114.2(2)
C24 C25 Co1 C4 -127.8(2)
C26 C25 Co1 C23 -81.7(3)
C24 C25 Co1 C23 36.3(2)
C26 C25 Co1 C5 153.9(2)
C24 C25 Co1 C5 -88.1(3)
C26 C25 Co1 C27 -37.6(2)
C24 C25 Co1 C27 80.4(3)
C24 C25 Co1 C26 118.0(3)
C26 C25 Co1 C24 -118.0(3)
C26 C25 Co1 C3 77.7(2)
C24 C25 Co1 C3 -164.3(2)
C26 C25 Co1 S1 -74.6(4)
C24 C25 Co1 S1 43.4(4)
C26 C27 Co1 C4 -21.3(4)
C23 C27 Co1 C4 -138.6(3)
C26 C27 Co1 C23 117.4(3)
C26 C27 Co1 C5 91.1(6)
C23 C27 Co1 C5 -26.3(7)
C26 C27 Co1 C25 37.2(2)
C23 C27 Co1 C25 -80.2(2)
C23 C27 Co1 C26 -117.4(3)
C26 C27 Co1 C24 80.4(3)
C23 C27 Co1 C24 -36.9(2)
C26 C27 Co1 C3 -67.2(3)
C23 C27 Co1 C3 175.4(2)
C26 C27 Co1 S1 -159.5(2)
C23 C27 Co1 S1 83.1(2)
C25 C26 Co1 C4 -73.6(2)
C27 C26 Co1 C4 167.8(2)
C25 C26 Co1 C23 80.0(3)
C27 C26 Co1 C23 -38.6(2)
C25 C26 Co1 C5 -40.1(3)
C27 C26 Co1 C5 -158.7(2)
C27 C26 Co1 C25 -118.7(3)
C25 C26 Co1 C27 118.7(3)
C25 C26 Co1 C24 37.9(2)
C27 C26 Co1 C24 -80.8(3)
C25 C26 Co1 C3 -114.5(2)
C27 C26 Co1 C3 126.8(2)
C25 C26 Co1 S1 144.7(2)
C27 C26 Co1 S1 26.1(3)
C23 C24 Co1 C4 -178.8(2)
C25 C24 Co1 C4 61.7(3)
C25 C24 Co1 C23 -119.5(4)
C23 C24 Co1 C5 -138.9(2)
C25 C24 Co1 C5 101.6(2)
C23 C24 Co1 C25 119.5(4)
C23 C24 Co1 C27 38.5(2)
C25 C24 Co1 C27 -81.0(3)
C23 C24 Co1 C26 82.0(3)
C25 C24 Co1 C26 -37.6(2)
C23 C24 Co1 C3 149.9(3)
C25 C24 Co1 C3 30.4(4)
C23 C24 Co1 S1 -38.8(3)
C25 C24 Co1 S1 -158.3(2)
B3 C3 Co1 C4 124.0(3)
C4 C3 Co1 C23 151.1(4)
B3 C3 Co1 C23 -84.9(5)
C4 C3 Co1 C5 -32.72(16)
B3 C3 Co1 C5 91.3(2)
C4 C3 Co1 C25 66.6(2)
B3 C3 Co1 C25 -169.4(2)
C4 C3 Co1 C27 141.94(19)
B3 C3 Co1 C27 -94.0(2)
C4 C3 Co1 C26 105.4(2)
B3 C3 Co1 C26 -130.6(2)
C4 C3 Co1 C24 46.1(3)
B3 C3 Co1 C24 170.1(3)
C4 C3 Co1 S1 -126.17(15)
B3 C3 Co1 S1 -2.15(19)
C18 C13 N1 C10 -174.3(3)
C14 C13 N1 C10 6.2(5)
C18 C13 N1 C9 -6.2(5)
C14 C13 N1 C9 174.3(3)
C11 C10 N1 C13 69.0(4)
C11 C10 N1 C9 -99.7(4)
C4 C9 N1 C13 84.8(4)
C4 C9 N1 C10 -106.9(3)
O1 C6 O2 C7 1.7(5)
C5 C6 O2 C7 -177.4(3)
C8 C7 O2 C6 -178.3(3)
O3 C20 O4 C21 -1.2(7)
C19 C20 O4 C21 -178.1(4)
C22 C21 O4 C20 -151.6(6)
B4 C1 S1 Co1 72.3(2)
B5 C1 S1 Co1 150.9(2)
B3 C1 S1 Co1 -0.4(2)
B6 C1 S1 Co1 -132.59(19)
C2 C1 S1 Co1 -65.61(18)
C4 Co1 S1 C1 -33.28(13)
C23 Co1 S1 C1 162.71(16)
C5 Co1 S1 C1 -70.03(12)
C25 Co1 S1 C1 156.3(3)
C27 Co1 S1 C1 122.97(15)
C26 Co1 S1 C1 106.80(17)
C24 Co1 S1 C1 -174.40(16)
C3 Co1 S1 C1 1.35(12)
B11 C2 S2 C19 22.6(3)
B7 C2 S2 C19 101.9(2)
B6 C2 S2 C19 -55.2(2)
B3 C2 S2 C19 173.81(19)
C1 C2 S2 C19 -122.1(2)
C20 C19 S2 C2 -82.2(3)

loop_
_platon_squeeze_void_nr
_platon_squeeze_void_average_x
_platon_squeeze_void_average_y
_platon_squeeze_void_average_z
_platon_squeeze_void_volume
_platon_squeeze_void_count_electrons
_platon_squeeze_void_content
1 0.500 0.000 1.000 131 33 ' '
